data_7124695
loop_
_publ_author_name
'Blair, V. L.'
'Stevens, M. A.'
'Thompson, C. D.'

_publ_section_title
;
 The importance of the Lewis base in lithium mediated metallation and bond
 cleavage reaction of allyl amines and allyl phosphines.
;
_journal_issue 52
_journal_name_full 'Chemical communications (Cambridge, England)'
_journal_page_first 8111
_journal_page_last 8114
_journal_paper_doi 10.1039/c6cc03947b
_journal_volume 52
_journal_year 2016
_chemical_formula_moiety 'C21 H30 Li N3'
_chemical_formula_sum 'C21 H30 Li N3'
_chemical_formula_weight 331.42
_chemical_properties_physical 'Air-sensitive, Moisture-sensitive, Pyrophoric'
_space_group_IT_number 4
_space_group_name_Hall 'P 2yb'
_space_group_name_H-M_alt 'P 1 21 1'
_symmetry_cell_setting monoclinic
_symmetry_space_group_name_H-M 'P 1 21 1'
_atom_sites_solution_hydrogens geom
_atom_sites_solution_primary direct
_atom_sites_solution_secondary difmap
_audit_creation_method SHELXL-97
_audit_update_record
;
2016-02-10 deposited with the CCDC.
2016-05-27 downloaded from the CCDC.
;
_cell_angle_alpha 90.00
_cell_angle_beta 102.567(4)
_cell_angle_gamma 90.00
_cell_formula_units_Z 4
_cell_length_a 10.1048(8)
_cell_length_b 12.9834(8)
_cell_length_c 15.3410(10)
_cell_measurement_reflns_used 14264
_cell_measurement_temperature 123(2)
_cell_measurement_theta_max 27.93
_cell_measurement_theta_min 2.21
_cell_volume 1964.4(2)
_computing_cell_refinement 'Bruker SAINT'
_computing_data_collection 'Bruker APEX2'
_computing_data_reduction 'Bruker SAINT'
_computing_molecular_graphics XSEED
_computing_publication_material CIFTAB
_computing_structure_refinement 'SHELXL-2014 (Sheldrick 2014)'
_computing_structure_solution 'SHELXS-97 (Sheldrick 2008)'
_diffrn_ambient_temperature 123(2)
_diffrn_measured_fraction_theta_full 0.998
_diffrn_measured_fraction_theta_max 0.995
_diffrn_measurement_device_type 'Bruker APEX-II CCD'
_diffrn_measurement_method '\f and \w scans'
_diffrn_radiation_monochromator graphite
_diffrn_radiation_source 'fine-focus sealed tube'
_diffrn_radiation_type MoK\a
_diffrn_radiation_wavelength 0.71073
_diffrn_reflns_av_R_equivalents 0.0284
_diffrn_reflns_av_sigmaI/netI 0.0450
_diffrn_reflns_limit_h_max 12
_diffrn_reflns_limit_h_min -13
_diffrn_reflns_limit_k_max 14
_diffrn_reflns_limit_k_min -17
_diffrn_reflns_limit_l_max 20
_diffrn_reflns_limit_l_min -20
_diffrn_reflns_number 14246
_diffrn_reflns_theta_full 27.50
_diffrn_reflns_theta_max 28.03
_diffrn_reflns_theta_min 2.59
_exptl_absorpt_coefficient_mu 0.065
_exptl_absorpt_correction_T_max 0.7456
_exptl_absorpt_correction_T_min 0.6776
_exptl_absorpt_correction_type multi-scan
_exptl_absorpt_process_details 'SADABS (Sheldrick, 1996)'
_exptl_crystal_colour orange
_exptl_crystal_density_diffrn 1.121
_exptl_crystal_density_method 'not measured'
_exptl_crystal_description block
_exptl_crystal_F_000 720
_exptl_crystal_size_max 0.34
_exptl_crystal_size_mid 0.21
_exptl_crystal_size_min 0.19
_refine_diff_density_max 0.285
_refine_diff_density_min -0.188
_refine_diff_density_rms 0.045
_refine_ls_abs_structure_details 'Flack H D (1983), Acta Cryst. A39, 876-881'
_refine_ls_abs_structure_Flack -1.1(14)
_refine_ls_extinction_method none
_refine_ls_goodness_of_fit_ref 1.021
_refine_ls_hydrogen_treatment constr
_refine_ls_matrix_type full
_refine_ls_number_parameters 459
_refine_ls_number_reflns 8649
_refine_ls_number_restraints 1
_refine_ls_restrained_S_all 1.021
_refine_ls_R_factor_all 0.0502
_refine_ls_R_factor_gt 0.0417
_refine_ls_shift/su_max 0.000
_refine_ls_shift/su_mean 0.000
_refine_ls_structure_factor_coef Fsqd
_refine_ls_weighting_details 'calc w=1/[\s^2^(Fo^2^)+(0.0619P)^2^+0.1773P] where P=(Fo^2^+2Fc^2^)/3'
_refine_ls_weighting_scheme calc
_refine_ls_wR_factor_gt 0.1051
_refine_ls_wR_factor_ref 0.1103
_reflns_number_gt 7646
_reflns_number_total 8649
_reflns_threshold_expression >2sigma(I)
_cod_data_source_file c6cc03947b2.cif
_cod_data_source_block vb223ms
_cod_original_sg_symbol_H-M P21
_cod_database_code 7124695

loop_
_symmetry_equiv_pos_as_xyz
'x, y, z'
'-x, y+1/2, -z'

loop_
_atom_site_label
_atom_site_type_symbol
_atom_site_fract_x
_atom_site_fract_y
_atom_site_fract_z
_atom_site_U_iso_or_equiv
_atom_site_adp_type
_atom_site_occupancy
_atom_site_symmetry_multiplicity
_atom_site_calc_flag
_atom_site_refinement_flags
N1 N -0.28059(14) 0.48378(11) 0.44473(9) 0.0219(3) Uani 1 1 d .
N2 N -0.00610(14) 0.32602(11) 0.37257(9) 0.0204(3) Uani 1 1 d .
N3 N 0.16439(15) 0.49677(10) 0.44822(9) 0.0223(3) Uani 1 1 d .
N4 N -0.34525(14) 0.65207(10) -0.17138(9) 0.0208(3) Uani 1 1 d .
N5 N -0.23512(17) 0.45228(13) 0.01043(10) 0.0315(4) Uani 1 1 d .
N6 N -0.17429(15) 0.33428(12) -0.13841(10) 0.0274(3) Uani 1 1 d .
C1 C -0.18825(17) 0.52775(13) 0.52032(11) 0.0223(3) Uani 1 1 d .
H1 H -0.1864 0.6005 0.5274 0.027 Uiso 1 1 calc R
C2 C -0.10198(17) 0.46846(13) 0.58310(10) 0.0221(3) Uani 1 1 d .
H2 H -0.0551 0.5056 0.6339 0.027 Uiso 1 1 calc R
C3 C -0.07254(18) 0.36510(14) 0.58453(11) 0.0251(4) Uani 1 1 d .
H3A H -0.1150 0.3223 0.5363 0.030 Uiso 1 1 calc R
H3B H -0.0097 0.3365 0.6337 0.030 Uiso 1 1 calc R
C4 C -0.31187(17) 0.54315(13) 0.36628(11) 0.0217(3) Uani 1 1 d .
C5 C -0.21945(18) 0.61635(14) 0.34946(12) 0.0278(4) Uani 1 1 d .
H5 H -0.1350 0.6243 0.3906 0.033 Uiso 1 1 calc R
C6 C -0.2487(2) 0.67751(15) 0.27394(13) 0.0334(4) Uani 1 1 d .
H6 H -0.1842 0.7270 0.2641 0.040 Uiso 1 1 calc R
C7 C -0.3707(2) 0.66767(16) 0.21245(13) 0.0350(4) Uani 1 1 d .
H7 H -0.3901 0.7093 0.1603 0.042 Uiso 1 1 calc R
C8 C -0.4627(2) 0.59652(15) 0.22857(12) 0.0321(4) Uani 1 1 d .
H8 H -0.5468 0.5892 0.1869 0.039 Uiso 1 1 calc R
C9 C -0.43610(18) 0.53515(14) 0.30401(12) 0.0267(4) Uani 1 1 d .
H9 H -0.5023 0.4872 0.3139 0.032 Uiso 1 1 calc R
C10 C -0.36469(16) 0.39990(13) 0.45828(11) 0.0204(3) Uani 1 1 d .
C11 C -0.40330(16) 0.32460(13) 0.39247(11) 0.0231(3) Uani 1 1 d .
H11 H -0.3777 0.3316 0.3367 0.028 Uiso 1 1 calc R
C12 C -0.47810(18) 0.24036(14) 0.40757(12) 0.0266(4) Uani 1 1 d .
H12 H -0.5041 0.1900 0.3621 0.032 Uiso 1 1 calc R
C13 C -0.51556(18) 0.22857(14) 0.48831(13) 0.0288(4) Uani 1 1 d .
H13 H -0.5674 0.1705 0.4985 0.035 Uiso 1 1 calc R
C14 C -0.47690(18) 0.30205(14) 0.55439(12) 0.0277(4) Uani 1 1 d .
H14 H -0.5020 0.2942 0.6102 0.033 Uiso 1 1 calc R
C15 C -0.40159(17) 0.38720(14) 0.53953(11) 0.0245(4) Uani 1 1 d .
H15 H -0.3752 0.4371 0.5853 0.029 Uiso 1 1 calc R
C16 C -0.06471(19) 0.22537(13) 0.38377(12) 0.0251(4) Uani 1 1 d .
H16A H -0.1635 0.2317 0.3743 0.038 Uiso 1 1 calc R
H16B H -0.0279 0.1999 0.4443 0.038 Uiso 1 1 calc R
H16C H -0.0422 0.1769 0.3402 0.038 Uiso 1 1 calc R
C17 C -0.0550(2) 0.35977(15) 0.27989(11) 0.0293(4) Uani 1 1 d .
H17A H -0.0201 0.3134 0.2398 0.044 Uiso 1 1 calc R
H17B H -0.0233 0.4300 0.2730 0.044 Uiso 1 1 calc R
H17C H -0.1544 0.3585 0.2650 0.044 Uiso 1 1 calc R
C18 C 0.14290(17) 0.31696(13) 0.39609(11) 0.0211(3) Uani 1 1 d .
H18A H 0.1725 0.2680 0.3546 0.025 Uiso 1 1 calc R
H18B H 0.1710 0.2887 0.4573 0.025 Uiso 1 1 calc R
C19 C 0.21188(18) 0.41918(13) 0.39162(11) 0.0229(3) Uani 1 1 d .
H19A H 0.3112 0.4104 0.4117 0.027 Uiso 1 1 calc R
H19B H 0.1928 0.4436 0.3290 0.027 Uiso 1 1 calc R
C20 C 0.2455(2) 0.49009(15) 0.54000(12) 0.0307(4) Uani 1 1 d .
H20A H 0.2376 0.4207 0.5635 0.046 Uiso 1 1 calc R
H20B H 0.2123 0.5406 0.5776 0.046 Uiso 1 1 calc R
H20C H 0.3408 0.5045 0.5401 0.046 Uiso 1 1 calc R
C21 C 0.1786(2) 0.60008(15) 0.41282(14) 0.0337(4) Uani 1 1 d .
H21A H 0.1525 0.6517 0.4526 0.051 Uiso 1 1 calc R
H21B H 0.1197 0.6064 0.3532 0.051 Uiso 1 1 calc R
H21C H 0.2731 0.6113 0.4090 0.051 Uiso 1 1 calc R
C22 C -0.25265(17) 0.61437(13) -0.22306(10) 0.0210(3) Uani 1 1 d .
H22 H -0.2867 0.5929 -0.2830 0.025 Uiso 1 1 calc R
C23 C -0.11555(17) 0.60882(13) -0.18727(11) 0.0219(3) Uani 1 1 d .
H23 H -0.0612 0.5933 -0.2289 0.026 Uiso 1 1 calc R
C24 C -0.04426(17) 0.62235(14) -0.09990(11) 0.0253(4) Uani 1 1 d .
H24A H -0.0914 0.6381 -0.0543 0.030 Uiso 1 1 calc R
H24B H 0.0517 0.6159 -0.0857 0.030 Uiso 1 1 calc R
C25 C -0.31964(16) 0.75041(13) -0.13007(11) 0.0206(3) Uani 1 1 d .
C26 C -0.26903(19) 0.82994(14) -0.17329(12) 0.0283(4) Uani 1 1 d .
H26 H -0.2553 0.8200 -0.2320 0.034 Uiso 1 1 calc R
C27 C -0.2384(2) 0.92390(15) -0.13120(14) 0.0357(4) Uani 1 1 d .
H27 H -0.2041 0.9781 -0.1615 0.043 Uiso 1 1 calc R
C42 C -0.33688(18) 0.76675(14) -0.04365(11) 0.0261(4) Uani 1 1 d .
H42 H -0.3702 0.7126 -0.0127 0.031 Uiso 1 1 calc R
C28 C -0.2571(2) 0.93994(15) -0.04591(14) 0.0351(5) Uani 1 1 d .
H28 H -0.2364 1.0048 -0.0176 0.042 Uiso 1 1 calc R
C29 C -0.30618(19) 0.86079(16) -0.00231(12) 0.0312(4) Uani 1 1 d .
H29 H -0.3190 0.8710 0.0566 0.037 Uiso 1 1 calc R
C30 C -0.47489(16) 0.60885(13) -0.18516(9) 0.0198(3) Uani 1 1 d .
C31 C -0.58545(18) 0.66142(14) -0.16572(11) 0.0250(4) Uani 1 1 d .
H31 H -0.5740 0.7297 -0.1431 0.030 Uiso 1 1 calc R
C32 C -0.71139(18) 0.61520(16) -0.17903(11) 0.0301(4) Uani 1 1 d .
H32 H -0.7851 0.6518 -0.1646 0.036 Uiso 1 1 calc R
C33 C -0.73187(19) 0.51628(15) -0.21314(12) 0.0307(4) Uani 1 1 d .
H33 H -0.8185 0.4846 -0.2215 0.037 Uiso 1 1 calc R
C34 C -0.62461(19) 0.46492(14) -0.23461(11) 0.0287(4) Uani 1 1 d .
H34 H -0.6377 0.3973 -0.2586 0.034 Uiso 1 1 calc R
C35 C -0.49758(18) 0.50993(13) -0.22191(11) 0.0241(4) Uani 1 1 d .
H35 H -0.4252 0.4734 -0.2383 0.029 Uiso 1 1 calc R
C36 C -0.3792(2) 0.45280(19) 0.01281(14) 0.0402(5) Uani 1 1 d .
H36A H -0.4290 0.4072 -0.0339 0.060 Uiso 1 1 calc R
H36B H -0.4149 0.5230 0.0027 0.060 Uiso 1 1 calc R
H36C H -0.3903 0.4285 0.0713 0.060 Uiso 1 1 calc R
C37 C -0.1636(2) 0.52045(17) 0.08332(13) 0.0391(5) Uani 1 1 d .
H37A H -0.1782 0.4952 0.1407 0.059 Uiso 1 1 calc R
H37B H -0.1991 0.5907 0.0731 0.059 Uiso 1 1 calc R
H37C H -0.0663 0.5204 0.0842 0.059 Uiso 1 1 calc R
C38 C -0.1749(2) 0.34936(16) 0.02304(13) 0.0402(5) Uani 1 1 d .
H38A H -0.2059 0.3141 0.0723 0.048 Uiso 1 1 calc R
H38B H -0.0749 0.3556 0.0402 0.048 Uiso 1 1 calc R
C39 C -0.2139(2) 0.28503(16) -0.06161(13) 0.0381(5) Uani 1 1 d .
H39A H -0.1695 0.2168 -0.0511 0.046 Uiso 1 1 calc R
H39B H -0.3132 0.2739 -0.0757 0.046 Uiso 1 1 calc R
C40 C -0.2498(2) 0.28892(15) -0.22131(12) 0.0335(4) Uani 1 1 d .
H40A H -0.2257 0.3241 -0.2722 0.050 Uiso 1 1 calc R
H40B H -0.3473 0.2965 -0.2246 0.050 Uiso 1 1 calc R
H40C H -0.2273 0.2156 -0.2229 0.050 Uiso 1 1 calc R
C41 C -0.0295(2) 0.3218(2) -0.13462(18) 0.0473(5) Uani 1 1 d .
H41A H -0.0084 0.2485 -0.1382 0.071 Uiso 1 1 calc R
H41B H 0.0224 0.3503 -0.0783 0.071 Uiso 1 1 calc R
H41C H -0.0054 0.3584 -0.1848 0.071 Uiso 1 1 calc R
Li1 Li -0.0249(3) 0.4402(2) 0.46345(19) 0.0263(6) Uani 1 1 d .
Li2 Li -0.1959(3) 0.4925(2) -0.11299(19) 0.0270(6) Uani 1 1 d .

loop_
_atom_site_aniso_label
_atom_site_aniso_U_11
_atom_site_aniso_U_22
_atom_site_aniso_U_33
_atom_site_aniso_U_23
_atom_site_aniso_U_13
_atom_site_aniso_U_12
N1 0.0188(7) 0.0217(7) 0.0239(6) -0.0031(5) 0.0018(5) -0.0038(6)
N2 0.0188(7) 0.0199(7) 0.0222(6) 0.0014(5) 0.0040(5) 0.0014(6)
N3 0.0230(7) 0.0181(7) 0.0267(7) -0.0027(5) 0.0072(5) 0.0018(6)
N4 0.0174(7) 0.0207(7) 0.0248(7) -0.0012(5) 0.0055(5) 0.0001(5)
N5 0.0322(9) 0.0347(9) 0.0292(7) 0.0103(6) 0.0101(6) 0.0045(7)
N6 0.0251(8) 0.0259(8) 0.0282(7) 0.0050(6) -0.0007(6) -0.0014(6)
C1 0.0203(8) 0.0180(8) 0.0274(8) -0.0058(6) 0.0025(6) -0.0019(6)
C2 0.0202(8) 0.0273(9) 0.0196(7) -0.0059(6) 0.0059(6) -0.0032(7)
C3 0.0252(9) 0.0267(9) 0.0237(8) 0.0034(7) 0.0058(6) 0.0009(7)
C4 0.0204(8) 0.0186(8) 0.0269(8) -0.0021(6) 0.0071(6) 0.0030(6)
C5 0.0207(9) 0.0257(9) 0.0369(9) -0.0033(7) 0.0059(7) -0.0030(7)
C6 0.0366(11) 0.0263(10) 0.0398(10) 0.0029(8) 0.0138(8) -0.0056(8)
C7 0.0440(12) 0.0294(10) 0.0316(9) 0.0048(8) 0.0085(8) 0.0029(9)
C8 0.0277(10) 0.0338(10) 0.0318(9) 0.0021(8) 0.0000(7) 0.0038(8)
C9 0.0214(9) 0.0272(9) 0.0313(9) 0.0014(7) 0.0050(7) 0.0000(7)
C10 0.0119(7) 0.0219(8) 0.0256(7) -0.0013(6) 0.0004(6) 0.0014(6)
C11 0.0171(8) 0.0244(9) 0.0263(8) -0.0025(7) 0.0012(6) 0.0001(7)
C12 0.0179(8) 0.0225(9) 0.0356(9) -0.0031(7) -0.0025(7) -0.0016(7)
C13 0.0164(8) 0.0260(9) 0.0410(10) 0.0092(7) -0.0002(7) -0.0031(7)
C14 0.0182(8) 0.0359(10) 0.0287(8) 0.0071(7) 0.0045(6) 0.0012(7)
C15 0.0175(8) 0.0283(9) 0.0262(8) -0.0024(7) 0.0018(6) 0.0008(7)
C16 0.0246(9) 0.0211(9) 0.0302(8) -0.0005(7) 0.0072(7) 0.0000(7)
C17 0.0286(10) 0.0332(10) 0.0244(8) 0.0038(7) 0.0017(7) 0.0000(7)
C18 0.0195(8) 0.0204(8) 0.0242(7) -0.0006(6) 0.0065(6) 0.0040(6)
C19 0.0214(8) 0.0218(8) 0.0269(8) -0.0015(6) 0.0082(6) 0.0030(7)
C20 0.0285(10) 0.0327(10) 0.0295(9) -0.0066(7) 0.0036(7) 0.0010(8)
C21 0.0371(11) 0.0221(9) 0.0446(10) 0.0009(8) 0.0150(8) -0.0018(8)
C22 0.0225(8) 0.0226(8) 0.0190(7) 0.0012(6) 0.0067(6) 0.0036(7)
C23 0.0220(8) 0.0187(8) 0.0286(8) 0.0031(7) 0.0131(6) 0.0012(7)
C24 0.0149(8) 0.0290(9) 0.0329(8) 0.0004(7) 0.0070(6) -0.0013(7)
C25 0.0128(7) 0.0238(9) 0.0243(7) -0.0015(6) 0.0022(6) 0.0023(6)
C26 0.0288(9) 0.0252(9) 0.0327(9) -0.0014(7) 0.0105(7) 0.0010(8)
C27 0.0319(11) 0.0249(10) 0.0518(12) -0.0015(8) 0.0128(9) -0.0029(8)
C42 0.0234(9) 0.0284(9) 0.0256(8) -0.0008(7) 0.0033(7) 0.0032(7)
C28 0.0241(10) 0.0283(10) 0.0487(11) -0.0130(8) -0.0012(8) 0.0016(8)
C29 0.0238(9) 0.0380(11) 0.0287(8) -0.0101(7) -0.0009(7) 0.0067(8)
C30 0.0192(8) 0.0221(8) 0.0166(7) 0.0053(6) 0.0006(5) 0.0007(6)
C31 0.0215(9) 0.0264(9) 0.0268(8) 0.0001(7) 0.0050(7) -0.0001(7)
C32 0.0211(9) 0.0385(11) 0.0305(9) 0.0036(8) 0.0053(7) 0.0012(8)
C33 0.0203(9) 0.0377(11) 0.0319(9) 0.0065(8) 0.0010(7) -0.0083(7)
C34 0.0301(9) 0.0265(9) 0.0257(8) 0.0028(7) -0.0021(7) -0.0067(8)
C35 0.0235(9) 0.0246(9) 0.0229(8) 0.0025(6) 0.0020(6) 0.0038(7)
C36 0.0331(11) 0.0530(13) 0.0363(10) 0.0100(9) 0.0117(8) -0.0065(10)
C37 0.0414(12) 0.0449(12) 0.0284(9) 0.0025(8) 0.0017(8) 0.0037(9)
C38 0.0492(13) 0.0367(12) 0.0319(9) 0.0090(8) 0.0030(9) 0.0024(9)
C39 0.0480(13) 0.0288(10) 0.0332(10) 0.0097(8) -0.0003(9) -0.0065(9)
C40 0.0337(11) 0.0322(10) 0.0320(9) -0.0040(8) 0.0014(8) -0.0026(8)
C41 0.0253(10) 0.0457(13) 0.0676(15) -0.0017(11) 0.0031(10) 0.0014(10)
Li1 0.0256(15) 0.0277(16) 0.0269(13) -0.0025(11) 0.0086(11) 0.0014(12)
Li2 0.0262(15) 0.0279(16) 0.0267(14) 0.0063(12) 0.0052(11) -0.0028(12)

loop_
_atom_type_symbol
_atom_type_description
_atom_type_scat_dispersion_real
_atom_type_scat_dispersion_imag
_atom_type_scat_source
C C 0.0033 0.0016 'International Tables Vol C Tables 4.2.6.8 and 6.1.1.4'
H H 0.0000 0.0000 'International Tables Vol C Tables 4.2.6.8 and 6.1.1.4'
Li Li -0.0003 0.0001 'International Tables Vol C Tables 4.2.6.8 and 6.1.1.4'
N N 0.0061 0.0033 'International Tables Vol C Tables 4.2.6.8 and 6.1.1.4'

loop_
_geom_angle_atom_site_label_1
_geom_angle_atom_site_label_2
_geom_angle_atom_site_label_3
_geom_angle
C4 N1 C10 120.93(13)
C4 N1 C1 117.26(14)
C10 N1 C1 119.25(13)
C4 N1 Li1 104.29(12)
C10 N1 Li1 115.33(12)
C1 N1 Li1 62.78(11)
C16 N2 C17 108.76(13)
C16 N2 C18 108.57(13)
C17 N2 C18 111.83(14)
C16 N2 Li1 117.53(14)
C17 N2 Li1 112.17(14)
C18 N2 Li1 97.51(12)
C21 N3 C20 109.26(15)
C21 N3 C19 109.63(14)
C20 N3 C19 109.76(14)
C21 N3 Li1 121.60(15)
C20 N3 Li1 101.76(13)
C19 N3 Li1 104.25(13)
C30 N4 C25 120.05(14)
C30 N4 C22 118.74(13)
C25 N4 C22 118.27(14)
C30 N4 Li2 100.74(12)
C25 N4 Li2 121.65(11)
C22 N4 Li2 61.38(10)
C36 N5 C38 112.83(17)
C36 N5 C37 107.60(17)
C38 N5 C37 108.93(15)
C36 N5 Li2 114.09(14)
C38 N5 Li2 101.13(15)
C37 N5 Li2 112.17(15)
C40 N6 C41 108.66(17)
C40 N6 C39 109.96(15)
C41 N6 C39 111.39(17)
C40 N6 Li2 119.91(14)
C41 N6 Li2 104.08(15)
C39 N6 Li2 102.59(15)
C2 C1 N1 122.69(15)
C2 C1 Li1 66.30(12)
N1 C1 Li1 83.82(12)
C3 C2 C1 131.00(16)
C3 C2 Li1 74.49(13)
C1 C2 Li1 78.08(13)
C2 C3 Li1 69.30(12)
C5 C4 N1 119.79(15)
C5 C4 C9 117.33(16)
N1 C4 C9 122.84(16)
C6 C5 C4 121.11(16)
C5 C6 C7 120.93(18)
C8 C7 C6 118.50(17)
C7 C8 C9 121.55(17)
C8 C9 C4 120.57(17)
C15 C10 C11 118.58(16)
C15 C10 N1 120.53(14)
C11 C10 N1 120.72(15)
C12 C11 C10 120.71(16)
C11 C12 C13 120.44(16)
C12 C13 C14 119.46(17)
C13 C14 C15 120.37(18)
C10 C15 C14 120.43(16)
N2 C18 C19 112.10(13)
N2 C18 Li1 49.65(9)
C19 C18 Li1 80.24(11)
N3 C19 C18 111.18(14)
C23 C22 N4 121.15(14)
C23 C22 Li2 66.53(12)
N4 C22 Li2 85.25(12)
C22 C23 C24 130.12(16)
C22 C23 Li2 77.60(13)
C24 C23 Li2 75.77(13)
C23 C24 Li2 67.66(12)
C26 C25 C42 118.62(15)
C26 C25 N4 120.42(15)
C42 C25 N4 120.85(15)
C27 C26 C25 120.19(17)
C28 C27 C26 120.90(19)
C29 C42 C25 120.73(17)
C29 C28 C27 119.14(17)
C28 C29 C42 120.41(17)
C31 C30 N4 122.59(15)
C31 C30 C35 117.75(16)
N4 C30 C35 119.64(15)
C32 C31 C30 120.70(17)
C31 C32 C33 121.04(18)
C34 C33 C32 118.70(17)
C33 C34 C35 121.16(18)
C34 C35 C30 120.59(17)
N5 C38 C39 111.43(16)
N5 C38 Li2 47.61(11)
C39 C38 Li2 76.23(12)
N6 C39 C38 112.34(16)
N2 Li1 N3 87.50(13)
N2 Li1 C2 142.23(17)
N3 Li1 C2 122.32(14)
N2 Li1 C3 108.31(14)
N3 Li1 C3 127.37(15)
C2 Li1 C3 36.20(8)
N2 Li1 C1 141.17(16)
N3 Li1 C1 127.33(15)
C2 Li1 C1 35.62(8)
C3 Li1 C1 66.65(10)
N2 Li1 N1 108.42(13)
N3 Li1 N1 144.66(15)
C2 Li1 N1 61.75(9)
C3 Li1 N1 78.39(11)
C1 Li1 N1 33.39(6)
N2 Li1 C18 32.84(7)
N3 Li1 C18 60.19(9)
C2 Li1 C18 142.57(15)
C3 Li1 C18 109.02(13)
C1 Li1 C18 172.46(15)
N1 Li1 C18 141.26(13)
N5 Li2 N6 88.39(13)
N5 Li2 C23 145.52(17)
N6 Li2 C23 121.22(16)
N5 Li2 C24 111.46(14)
N6 Li2 C24 130.35(16)
C23 Li2 C24 36.57(8)
N5 Li2 C22 140.83(17)
N6 Li2 C22 123.68(15)
C23 Li2 C22 35.88(7)
C24 Li2 C22 66.82(10)
N5 Li2 N4 107.54(14)
N6 Li2 N4 141.82(14)
C23 Li2 N4 61.14(9)
C24 Li2 N4 76.57(10)
C22 Li2 N4 33.37(6)
N5 Li2 C38 31.26(8)
N6 Li2 C38 59.46(9)
C23 Li2 C38 153.31(15)
C24 Li2 C38 119.67(13)
C22 Li2 C38 169.75(16)
N4 Li2 C38 137.49(14)

loop_
_geom_bond_atom_site_label_1
_geom_bond_atom_site_label_2
_geom_bond_distance
N1 C4 1.406(2)
N1 C10 1.424(2)
N1 C1 1.439(2)
N1 Li1 2.599(3)
N2 C16 1.460(2)
N2 C17 1.467(2)
N2 C18 1.475(2)
N2 Li1 2.072(3)
N3 C21 1.466(2)
N3 C20 1.470(2)
N3 C19 1.477(2)
N3 Li1 2.109(3)
N4 C30 1.398(2)
N4 C25 1.424(2)
N4 C22 1.438(2)
N4 Li2 2.605(3)
N5 C36 1.465(3)
N5 C38 1.464(3)
N5 C37 1.485(3)
N5 Li2 2.083(3)
N6 C40 1.458(2)
N6 C41 1.460(3)
N6 C39 1.470(2)
N6 Li2 2.111(3)
C1 C2 1.384(2)
C1 Li1 2.325(3)
C2 C3 1.374(2)
C2 Li1 2.175(3)
C3 Li1 2.241(3)
C4 C5 1.395(3)
C4 C9 1.406(2)
C5 C6 1.382(3)
C6 C7 1.385(3)
C7 C8 1.371(3)
C8 C9 1.382(3)
C10 C15 1.386(2)
C10 C11 1.399(2)
C11 C12 1.377(2)
C12 C13 1.380(3)
C13 C14 1.385(3)
C14 C15 1.389(3)
C18 C19 1.508(2)
C18 Li1 2.696(3)
C22 C23 1.377(2)
C22 Li2 2.294(3)
C23 C24 1.388(2)
C23 Li2 2.155(3)
C24 Li2 2.258(4)
C25 C26 1.384(3)
C25 C42 1.391(2)
C26 C27 1.383(3)
C27 C28 1.378(3)
C42 C29 1.380(3)
C28 C29 1.376(3)
C30 C31 1.396(2)
C30 C35 1.401(2)
C31 C32 1.381(3)
C32 C33 1.385(3)
C33 C34 1.372(3)
C34 C35 1.385(3)
C38 C39 1.522(3)
C38 Li2 2.768(3)
